data_7707453
loop_
_publ_author_name
'Masahara, Shingo'
'Yokoyama, Hiromichi'
'Suzaki, Yuji'
'Ide, Tomohito'

_publ_section_title
;
 Convenient synthesis of copper(I) halide quasi-one-dimensional
 coordination polymers: their structures and solid-state luminescent
 properties.
;
_journal_issue 25
_journal_name_full 'Dalton transactions (Cambridge, England : 2003)'
_journal_page_first 8889
_journal_page_last 8898
_journal_paper_doi 10.1039/d1dt01571k
_journal_volume 50
_journal_year 2021
_chemical_formula_moiety 'C5 H4 Br2 Cu N'
_chemical_formula_sum 'C5 H4 Br2 Cu N'
_chemical_formula_weight 301.45
_space_group_crystal_system monoclinic
_space_group_IT_number 14
_space_group_name_Hall '-P 2yn'
_space_group_name_H-M_alt 'P 1 21/n 1'
_atom_sites_solution_hydrogens geom
_atom_sites_solution_primary dual
_audit_creation_date 2021-03-13
_audit_creation_method
;
Olex2 1.3
(compiled 2020.11.12 svn.r5f609507 for OlexSys, GUI svn.r6272)
;
_audit_update_record
;
2021-03-13 deposited with the CCDC.	2021-05-19 downloaded from the CCDC.
;
_cell_angle_alpha 90
_cell_angle_beta 100.957(4)
_cell_angle_gamma 90
_cell_formula_units_Z 4
_cell_length_a 8.7546(3)
_cell_length_b 3.91060(10)
_cell_length_c 21.0487(7)
_cell_measurement_reflns_used 2954
_cell_measurement_temperature 90
_cell_measurement_theta_max 75.7910
_cell_measurement_theta_min 4.3150
_cell_volume 707.48(4)
_computing_cell_refinement 'CrysAlisPro 1.171.40.84a (Rigaku OD, 2020)'
_computing_data_collection 'CrysAlisPro 1.171.40.84a (Rigaku OD, 2020)'
_computing_data_reduction 'CrysAlisPro 1.171.40.84a (Rigaku OD, 2020)'
_computing_molecular_graphics 'Olex2 1.3 (Dolomanov et al., 2009)'
_computing_publication_material 'Olex2 1.3 (Dolomanov et al., 2009)'
_computing_structure_refinement 'SHELXL 2018/3 (Sheldrick, 2015)'
_computing_structure_solution 'ShelXT (Sheldrick, 2015)'
_diffrn_ambient_temperature 90
_diffrn_detector 'Hybrid Pixel Array Detector'
_diffrn_detector_area_resol_mean 10.0000
_diffrn_detector_type HyPix
_diffrn_measured_fraction_theta_full 0.998
_diffrn_measured_fraction_theta_max 0.958
_diffrn_measurement_details
;
List of Runs (angles in degrees, time in seconds):

  # Type    Start    End  Width  t~exp~   \w     \q     \k     \f   Frames
#--------------------------------------------------------------------------
  1  \w    -98.00 -54.00   0.50    0.05    --  -46.45 -36.00  62.00   88
  2  \w    -69.00 -44.00   0.50    0.05    -- -102.00  61.00   0.00   50
  3  \w    -63.00 -36.00   0.50    0.05    -- -102.00  61.00 -30.00   54
  4  \w    -68.00 -31.00   0.50    0.05    -- -102.00  61.00 -60.00   74
  5  \w    -30.00  -5.00   0.50    0.05    --  -46.45  36.00-141.00   50
  6  \w    -67.00 -36.00   0.50    0.05    -- -102.00  61.00-180.00   62
  7  \w    -67.00 -31.00   0.50    0.05    -- -102.00  61.00-150.00   72
  8  \w    -99.00 -29.00   0.50    0.05    -- -102.00  77.00-150.00  140
  9  \w    -69.00 -30.00   0.50    0.05    -- -102.00  61.00  60.00   78
 10  \w    -68.00 -43.00   0.50    0.05    -- -102.00  61.00 150.00   50
 11  \w   -156.00-131.00   0.50    0.05    -- -102.00 -36.00  62.00   50
 12  \w    -26.00  36.00   0.50    0.05    --   46.45 -36.00  62.00  124
 13  \w     94.00 119.00   0.50    0.05    --  104.61  15.00 -60.00   50
 14  \w    136.00 161.00   0.50    0.05    --  104.61  15.00 -60.00   50
 15  \w     96.00 171.00   0.50    0.05    --  104.61  36.00-141.00  150
 16  \w     62.00 104.00   0.50    0.05    --  104.61 -94.00-150.00   84
 17  \w     36.00 119.00   0.50    0.05    --   46.45  36.00-141.00  166
 18  \w     43.00  73.00   0.50    0.05    --  104.61 -61.00  60.00   60
 19  \w    -26.00  26.00   0.50    0.05    --   46.45 -19.00 -90.00  104
;
_diffrn_measurement_device 'four-circle diffractometer'
_diffrn_measurement_device_type 'XtaLAB Synergy R, DW system, HyPix'
_diffrn_measurement_method '\w scans'
_diffrn_orient_matrix_type 'CrysAlisPro convention (1999,Acta A55,543-557)'
_diffrn_orient_matrix_UB_11 0.0344990000
_diffrn_orient_matrix_UB_12 0.1406265000
_diffrn_orient_matrix_UB_13 -0.0641738000
_diffrn_orient_matrix_UB_21 -0.1622583000
_diffrn_orient_matrix_UB_22 -0.1162155000
_diffrn_orient_matrix_UB_23 -0.0351913000
_diffrn_orient_matrix_UB_31 -0.0677471000
_diffrn_orient_matrix_UB_32 0.3491970000
_diffrn_orient_matrix_UB_33 0.0142214000
_diffrn_radiation_monochromator mirror
_diffrn_radiation_probe x-ray
_diffrn_radiation_type 'Cu K\a'
_diffrn_radiation_wavelength 1.54184
_diffrn_reflns_av_R_equivalents 0.0230
_diffrn_reflns_av_unetI/netI 0.0241
_diffrn_reflns_Laue_measured_fraction_full 0.998
_diffrn_reflns_Laue_measured_fraction_max 0.958
_diffrn_reflns_limit_h_max 8
_diffrn_reflns_limit_h_min -10
_diffrn_reflns_limit_k_max 4
_diffrn_reflns_limit_k_min -3
_diffrn_reflns_limit_l_max 25
_diffrn_reflns_limit_l_min -26
_diffrn_reflns_number 3394
_diffrn_reflns_point_group_measured_fraction_full 0.998
_diffrn_reflns_point_group_measured_fraction_max 0.958
_diffrn_reflns_theta_full 67.684
_diffrn_reflns_theta_max 75.917
_diffrn_reflns_theta_min 4.279
_diffrn_source 'Rotating-anode X-ray tube'
_diffrn_source_type 'Rigaku (Cu) X-ray Source'
_exptl_absorpt_coefficient_mu 16.789
_exptl_absorpt_correction_T_max 1.00000
_exptl_absorpt_correction_T_min 0.46129
_exptl_absorpt_correction_type multi-scan
_exptl_absorpt_process_details
;
CrysAlisPro 1.171.40.84a (Rigaku Oxford Diffraction, 2020)
Empirical absorption correction using spherical harmonics,
implemented in SCALE3 ABSPACK scaling algorithm.
;
_exptl_crystal_colour 'clear light colourless'
_exptl_crystal_colour_lustre clear
_exptl_crystal_colour_modifier light
_exptl_crystal_colour_primary colourless
_exptl_crystal_density_diffrn 2.830
_exptl_crystal_description block
_exptl_crystal_F_000 560
_exptl_crystal_size_max 0.616
_exptl_crystal_size_mid 0.081
_exptl_crystal_size_min 0.041
_refine_diff_density_max 0.760
_refine_diff_density_min -1.298
_refine_diff_density_rms 0.227
_refine_ls_extinction_method none
_refine_ls_goodness_of_fit_ref 1.152
_refine_ls_hydrogen_treatment constr
_refine_ls_matrix_type full
_refine_ls_number_parameters 82
_refine_ls_number_reflns 1406
_refine_ls_number_restraints 0
_refine_ls_restrained_S_all 1.152
_refine_ls_R_factor_all 0.0363
_refine_ls_R_factor_gt 0.0352
_refine_ls_shift/su_max 0.000
_refine_ls_shift/su_mean 0.000
_refine_ls_structure_factor_coef Fsqd
_refine_ls_weighting_details 'w=1/[\s^2^(Fo^2^)+(0.0483P)^2^+3.8749P] where P=(Fo^2^+2Fc^2^)/3'
_refine_ls_weighting_scheme calc
_refine_ls_wR_factor_gt 0.0933
_refine_ls_wR_factor_ref 0.0941
_reflns_Friedel_coverage 0.000
_reflns_number_gt 1353
_reflns_number_total 1406
_reflns_threshold_expression 'I > 2\s(I)'
_cod_data_source_file d1dt01571k2.cif
_cod_data_source_block hy312
_cod_depositor_comments 'Adding full bibliography for 7707451--7707455.cif.'
_cod_database_code 7707453
_shelx_shelxl_version_number 2018/3
_shelx_space_group_comment
;
The symmetry employed for this shelxl refinement is uniquely defined
by the following loop, which should always be used as a source of
symmetry information in preference to the above space-group names.
They are only intended as comments.
;
_shelx_estimated_absorpt_t_max 0.546
_shelx_estimated_absorpt_t_min 0.034
_reflns_odcompleteness_completeness 99.93
_reflns_odcompleteness_iscentric 1
_reflns_odcompleteness_theta 66.97
_olex2_refinement_description
;
1. Fixed Uiso
 At 1.2 times of:
  All C(H) groups
2.a Aromatic/amide H refined with riding coordinates:
 C1(H1), C3(H3), C4(H4), C5(H5)
;
_olex2_submission_special_instructions 'No special instructions were received'
_oxdiff_exptl_absorpt_empirical_details
;
Empirical correction (ABSPACK) includes:
- Absorption correction using spherical harmonics
- Frame scaling
;
_oxdiff_exptl_absorpt_empirical_full_max 2.153
_oxdiff_exptl_absorpt_empirical_full_min 0.633

loop_
_space_group_symop_operation_xyz
'x, y, z'
'-x+1/2, y+1/2, -z+1/2'
'-x, -y, -z'
'x-1/2, -y-1/2, z-1/2'

loop_
_atom_site_label
_atom_site_type_symbol
_atom_site_fract_x
_atom_site_fract_y
_atom_site_fract_z
_atom_site_U_iso_or_equiv
_atom_site_adp_type
_atom_site_occupancy
_atom_site_site_symmetry_order
_atom_site_calc_flag
_atom_site_refinement_flags_posn
_atom_site_refinement_flags_adp
_atom_site_refinement_flags_occupancy
_atom_site_disorder_assembly
_atom_site_disorder_group
Br1 Br 0.16867(5) 1.11684(12) 0.32338(2) 0.01311(17) Uani 1 1 d . . . . .
Br2 Br 0.75118(6) 0.16087(14) 0.51887(2) 0.01748(17) Uani 1 1 d . . . . .
Cu1 Cu 0.31826(8) 0.6275(2) 0.29599(4) 0.0178(2) Uani 1 1 d . . . . .
N1 N 0.5395(4) 0.5528(12) 0.34313(19) 0.0152(8) Uani 1 1 d . . . . .
C1 C 0.5688(6) 0.4072(13) 0.4019(2) 0.0155(10) Uani 1 1 d . . . . .
H1 H 0.484167 0.340795 0.421427 0.019 Uiso 1 1 calc R U . . .
C3 C 0.8447(5) 0.4408(14) 0.4067(2) 0.0167(10) Uani 1 1 d . . . . .
H3 H 0.948451 0.399301 0.428447 0.020 Uiso 1 1 calc R U . . .
C2 C 0.7187(6) 0.3515(12) 0.4346(2) 0.0148(10) Uani 1 1 d . . . . .
C4 C 0.8140(6) 0.5922(14) 0.3462(2) 0.0188(10) Uani 1 1 d . . . . .
H4 H 0.896952 0.659492 0.325718 0.023 Uiso 1 1 calc R U . . .
C5 C 0.6610(6) 0.6445(13) 0.3159(2) 0.0154(10) Uani 1 1 d . . . . .
H5 H 0.640904 0.748862 0.274386 0.018 Uiso 1 1 calc R U . . .

loop_
_atom_site_aniso_label
_atom_site_aniso_U_11
_atom_site_aniso_U_22
_atom_site_aniso_U_33
_atom_site_aniso_U_23
_atom_site_aniso_U_13
_atom_site_aniso_U_12
Br1 0.0121(3) 0.0163(3) 0.0113(3) 0.00050(17) 0.00325(18) -0.00016(17)
Br2 0.0185(3) 0.0207(3) 0.0120(3) 0.00160(19) -0.00022(19) 0.00017(19)
Cu1 0.0121(4) 0.0239(4) 0.0171(4) 0.0026(3) 0.0020(3) 0.0017(3)
N1 0.0086(18) 0.022(2) 0.0144(19) -0.0017(17) 0.0009(15) -0.0001(16)
C1 0.013(2) 0.023(3) 0.012(2) 0.0008(19) 0.0058(17) -0.0010(19)
C3 0.009(2) 0.022(3) 0.018(2) -0.001(2) 0.0008(17) 0.0014(19)
C2 0.019(2) 0.012(2) 0.012(2) 0.0028(18) 0.0006(18) -0.0013(18)
C4 0.011(2) 0.029(3) 0.017(2) -0.002(2) 0.0055(18) -0.003(2)
C5 0.013(2) 0.022(3) 0.011(2) -0.0019(18) 0.0033(18) -0.0013(18)

loop_
_atom_type_symbol
_atom_type_description
_atom_type_scat_dispersion_real
_atom_type_scat_dispersion_imag
_atom_type_scat_source
C C 0.0181 0.0091 'International Tables Vol C Tables 4.2.6.8 and 6.1.1.4'
H H 0.0000 0.0000 'International Tables Vol C Tables 4.2.6.8 and 6.1.1.4'
Br Br -0.6763 1.2805 'International Tables Vol C Tables 4.2.6.8 and 6.1.1.4'
Cu Cu -1.9646 0.5888 'International Tables Vol C Tables 4.2.6.8 and 6.1.1.4'
N N 0.0311 0.0180 'International Tables Vol C Tables 4.2.6.8 and 6.1.1.4'

loop_
_geom_angle_atom_site_label_1
_geom_angle_atom_site_label_2
_geom_angle_atom_site_label_3
_geom_angle
_geom_angle_site_symmetry_1
_geom_angle_site_symmetry_3
_geom_angle_publ_flag
Cu1 Br1 Cu1 103.97(3) . 1_565 ?
Cu1 Br1 Cu1 69.69(3) . 2 ?
Cu1 Br1 Cu1 68.67(2) 1_565 2 ?
Br1 Cu1 Br1 103.97(3) . 1_545 ?
Br1 Cu1 Br1 111.89(3) . 2_545 ?
Br1 Cu1 Br1 109.72(3) 1_545 2_545 ?
Br1 Cu1 Cu1 56.614(19) . 2 ?
Br1 Cu1 Cu1 53.70(3) 2_545 2_545 ?
Br1 Cu1 Cu1 56.034(18) 1_545 2_545 ?
Br1 Cu1 Cu1 122.09(4) 1_545 2 ?
Br1 Cu1 Cu1 121.47(4) . 2_545 ?
Br1 Cu1 Cu1 55.29(3) 2_545 2 ?
Cu1 Cu1 Cu1 86.66(4) 2 2_545 ?
N1 Cu1 Br1 105.35(13) . 1_545 ?
N1 Cu1 Br1 120.17(13) . . ?
N1 Cu1 Br1 105.32(12) . 2_545 ?
N1 Cu1 Cu1 118.23(13) . 2_545 ?
N1 Cu1 Cu1 132.17(13) . 2 ?
C1 N1 Cu1 120.8(3) . . ?
C1 N1 C5 118.5(4) . . ?
C5 N1 Cu1 120.8(3) . . ?
N1 C1 H1 119.2 . . ?
N1 C1 C2 121.7(4) . . ?
C2 C1 H1 119.2 . . ?
C2 C3 H3 121.1 . . ?
C4 C3 H3 121.1 . . ?
C4 C3 C2 117.7(4) . . ?
C1 C2 Br2 119.3(4) . . ?
C1 C2 C3 120.4(4) . . ?
C3 C2 Br2 120.3(4) . . ?
C3 C4 H4 120.3 . . ?
C3 C4 C5 119.3(4) . . ?
C5 C4 H4 120.3 . . ?
N1 C5 C4 122.4(5) . . ?
N1 C5 H5 118.8 . . ?
C4 C5 H5 118.8 . . ?

loop_
_geom_bond_atom_site_label_1
_geom_bond_atom_site_label_2
_geom_bond_distance
_geom_bond_site_symmetry_2
_geom_bond_publ_flag
Br1 Cu1 2.4487(9) . ?
Br1 Cu1 2.5370(9) 2 ?
Br1 Cu1 2.5146(9) 1_565 ?
Br2 C2 1.895(5) . ?
Cu1 Cu1 2.8495(11) 2_545 ?
Cu1 Cu1 2.8495(11) 2 ?
Cu1 N1 2.023(4) . ?
N1 C1 1.341(6) . ?
N1 C5 1.349(6) . ?
C1 H1 0.9500 . ?
C1 C2 1.379(7) . ?
C3 H3 0.9500 . ?
C3 C2 1.389(7) . ?
C3 C4 1.383(7) . ?
C4 H4 0.9500 . ?
C4 C5 1.385(7) . ?
C5 H5 0.9500 . ?

loop_
_geom_torsion_atom_site_label_1
_geom_torsion_atom_site_label_2
_geom_torsion_atom_site_label_3
_geom_torsion_atom_site_label_4
_geom_torsion
_geom_torsion_site_symmetry_1
_geom_torsion_site_symmetry_2
_geom_torsion_site_symmetry_3
_geom_torsion_site_symmetry_4
_geom_torsion_publ_flag
Cu1 N1 C1 C2 179.5(4) . . . . ?
Cu1 N1 C5 C4 -178.9(4) . . . . ?
N1 C1 C2 Br2 177.5(4) . . . . ?
N1 C1 C2 C3 -1.1(8) . . . . ?
C1 N1 C5 C4 0.3(8) . . . . ?
C3 C4 C5 N1 -0.1(8) . . . . ?
C2 C3 C4 C5 -0.7(8) . . . . ?
C4 C3 C2 Br2 -177.3(4) . . . . ?
C4 C3 C2 C1 1.3(8) . . . . ?
C5 N1 C1 C2 0.2(8) . . . . ?
